data_2007482
loop_
_publ_author_name
'Todorov, Todor'
'Petrova, Rosica'
'Kossev, Krasimir'
'Mac\'i\<cek, Josef'
'Angelova, Olyana'

_publ_section_title
;
 Hexakis(urea-<i>O</i>)magnesium Dichlorate
;
_journal_issue 7
_journal_name_full 'Acta Crystallographica Section C'
_journal_page_first 927
_journal_page_last 929
_journal_paper_doi 10.1107/S0108270197018167
_journal_volume 54
_journal_year 1998
_chemical_formula_iupac '[Mg (C1 H4 N2 O1)6] (Cl1 O3)2'
_chemical_formula_moiety 'C6 H24 Mg N12 O6 , 2(Cl O3)'
_chemical_formula_sum 'C6 H24 Cl2 Mg N12 O12'
_chemical_formula_weight 551.54
_chemical_name_systematic 'Hexakis(urea)magnesium chlorate'
_space_group_IT_number 14
_symmetry_cell_setting monoclinic
_symmetry_space_group_name_Hall '-P 2yn'
_symmetry_space_group_name_H-M 'P 1 21/n 1'
_atom_type_scat_source 'SDP/PDP (Enraf-Nonius, 1985)'
_cell_angle_alpha 90
_cell_angle_beta 101.29(2)
_cell_angle_gamma 90
_cell_formula_units_Z 2
_cell_length_a 10.435(2)
_cell_length_b 7.312(3)
_cell_length_c 14.596(2)
_cell_measurement_reflns_used 22
_cell_measurement_temperature 292
_cell_measurement_theta_max 21.76
_cell_measurement_theta_min 20.64
_cell_volume 1092.1(5)
_computing_data_collection 'CAD-4 Manual (Enraf-Nonius, 1988)'
_computing_data_reduction 'SDP/PDP (Enraf-Nonius, 1985)'
_computing_molecular_graphics 'ORTEPII (Johnson, 1976)'
_computing_publication_material 'KAPPA (Mac\'i\<cek, 1992)'
_computing_structure_refinement SDP/PDP
_computing_structure_solution 'MULTAN11/82 (Main et al., 1982)'
_diffrn_ambient_temperature 292
_diffrn_measurement_device_type 'Enraf-Nonius CAD-4'
_diffrn_measurement_method \w-2\q
_diffrn_radiation_type MoK\a
_diffrn_radiation_wavelength 0.71073
_diffrn_reflns_av_R_equivalents 0.046
_diffrn_reflns_limit_h_max 13
_diffrn_reflns_limit_h_min 0
_diffrn_reflns_limit_k_max 9
_diffrn_reflns_limit_k_min -9
_diffrn_reflns_limit_l_max 19
_diffrn_reflns_limit_l_min -19
_diffrn_reflns_number 5552
_diffrn_reflns_theta_max 28.0
_diffrn_standards_decay_% -2.0
_diffrn_standards_interval_time 120
_diffrn_standards_number 3
_exptl_absorpt_coefficient_mu 0.40
_exptl_absorpt_correction_type none
_exptl_crystal_colour colourless
_exptl_crystal_density_diffrn 1.677
_exptl_crystal_density_meas ?
_exptl_crystal_description prismatic
_exptl_crystal_F_000 572
_exptl_crystal_size_max 0.29
_exptl_crystal_size_mid 0.13
_exptl_crystal_size_min 0.10
_refine_diff_density_max 0.318
_refine_diff_density_min -0.329
_refine_ls_extinction_method none
_refine_ls_goodness_of_fit_ref 0.726
_refine_ls_hydrogen_treatment 'H atoms constrained'
_refine_ls_matrix_type full
_refine_ls_number_constraints 36
_refine_ls_number_parameters 151
_refine_ls_number_reflns 1549
_refine_ls_number_restraints 0
_refine_ls_R_factor_gt 0.040
_refine_ls_shift/su_max 0.001
_refine_ls_structure_factor_coef F
_refine_ls_weighting_details 'w = 1/[\s^2^(F)+(0.02F)^2^]'
_refine_ls_weighting_scheme calc
_refine_ls_wR_factor_ref 0.048
_reflns_number_gt 1549
_reflns_number_total 2632
_reflns_threshold_expression I>2\s(I)
_cod_data_source_file sk1132.cif
_cod_data_source_block structure
_cod_depositor_comments
;
The following automatic conversions were performed:

'_chemical_melting_point' value 'not measured' was changed to '?' -
the value is undefined or not given.

Automatic conversion script
Id: cif_fix_values 1715 2011-07-08 13:25:40Z adriana 

The following automatic conversions were performed:

'_exptl_crystal_density_meas' value 'not measured' was changed to '?'
- the value is perceived as not measured.

Automatic conversion script
Id: cif_fix_values 3008 2015-01-20 13:52:24Z robertas 
;
_cod_original_cell_volume 1092.2(9)
_cod_original_sg_symbol_H-M 'P 21/n'
_cod_database_code 2007482

loop_
_symmetry_equiv_pos_as_xyz
+x,+y,+z
1/2+x,1/2-y,1/2+z
-x,-y,-z
1/2-x,1/2+y,1/2-z

loop_
_atom_site_label
_atom_site_fract_x
_atom_site_fract_y
_atom_site_fract_z
_atom_site_U_iso_or_equiv
_atom_site_adp_type
_atom_site_calc_flag
_atom_site_calc_attached_atom
Mg 0 0 0 .0217(3) Uani ? ?
Cl .61180(6) -.35870(10) .15705(5) .0361(2) Uani ? ?
O11 .4947(2) -.4642(3) .1670(2) .0542(6) Uani ? ?
O12 .6028(2) -.3231(3) .05740(10) .0508(6) Uani ? ?
O13 .6021(3) -.1814(3) .2016(2) .0744(8) Uani ? ?
O1 .0108(2) .2696(2) -.04670(10) .0278(4) Uani ? ?
O2 .1606(2) -.0652(3) -.05830(10) .0322(5) Uani ? ?
O3 -.1181(2) -.0651(3) -.12670(10) .0323(5) Uani ? ?
C1 .0336(2) .3478(4) -.1187(2) .0231(6) Uani ? ?
C2 .2601(2) -.1618(4) -.0373(2) .0289(6) Uani ? ?
C3 -.2086(2) -.1717(4) -.1602(2) .0268(6) Uani ? ?
N11 .0671(2) .2527(4) -.1882(2) .0379(6) Uani ? ?
N12 .0226(2) .5278(3) -.1275(2) .0390(7) Uani ? ?
N21 .2663(2) -.3013(4) .0228(2) .0441(7) Uani ? ?
N22 .3667(2) -.1312(4) -.0738(2) .0472(7) Uani ? ?
N31 -.2912(2) -.2371(4) -.1099(2) .0436(7) Uani ? ?
N32 -.2262(2) -.2187(4) -.2507(2) .0359(6) Uani ? ?
H111 .0846 .3145 -.2416 .0506 Uiso calc N11
H112 .0726 .1231 -.1846 .0506 Uiso calc N11
H121 .0405 .5868 -.1815 .0506 Uiso calc N12
H122 -.0041 .5976 -.0796 .0506 Uiso calc N12
H211 .3429 -.3741 .0374 .0506 Uiso calc N21
H212 .1932 -.3276 .0505 .0506 Uiso calc N21
H221 .4416 -.2068 -.0576 .0506 Uiso calc N22
H222 .3665 -.0325 -.1162 .0506 Uiso calc N22
H311 -.3593 -.3175 -.1376 .0506 Uiso calc N31
H312 -.2823 -.2030 -.0461 .0506 Uiso calc N31
H321 -.2949 -.2991 -.2772 .0506 Uiso calc N32
H322 -.1693 -.1708 -.2882 .0506 Uiso calc N32

loop_
_atom_site_aniso_label
_atom_site_aniso_U_11
_atom_site_aniso_U_22
_atom_site_aniso_U_33
_atom_site_aniso_U_12
_atom_site_aniso_U_13
_atom_site_aniso_U_23
Mg .0245(5) .0170(5) .0242(5) .0011(5) .0063(4) -.0005(5)
Cl .0328(3) .0421(4) .0344(3) .0017(3) .0095(2) .0069(3)
O11 .0488(11) .0522(14) .0647(13) -.0099(10) .0185(9) .0161(11)
O12 .0642(12) .0588(15) .0347(10) .0015(11) .0224(9) .0045(10)
O13 .1214(18) .0559(15) .0582(12) -.0205(14) .0476(11) -.0180(12)
O1 .0402(9) .0166(8) .0297(8) .0002(8) .0144(7) .0010(7)
O2 .0315(8) .0293(10) .0387(9) .0118(8) .0144(7) .0053(8)
O3 .0375(9) .0325(10) .0257(8) -.0076(9) .0032(7) -.0008(8)
C1 .0238(10) .0244(13) .0211(10) -.0006(10) .0040(8) -.0004(10)
C2 .0304(12) .0266(13) .0302(12) .0009(11) .0075(9) -.0045(11)
C3 .0281(12) .0221(13) .0288(12) .0023(11) .0022(9) .0012(11)
N11 .0529(13) .0324(13) .0322(11) .0008(11) .0175(9) -.0019(11)
N12 .0649(14) .0206(12) .0336(11) .0020(11) .0150(10) .0042(10)
N21 .0355(11) .0434(14) .0551(14) .0138(11) .0129(10) .0202(12)
N22 .0345(11) .0454(15) .0680(14) .0106(11) .0259(10) .0118(13)
N31 .0459(12) .0485(15) .0396(12) -.0175(12) .0161(10) -.0018(12)
N32 .0377(12) .0405(14) .0278(10) -.0062(11) .0018(9) -.0058(11)

loop_
_atom_type_symbol
_atom_type_scat_dispersion_real
_atom_type_scat_dispersion_imag
Cl 0.132 0.159
Mg 0.042 0.036
O 0.008 0.006
N 0.004 0.003
C 0.002 0.002
H 0.000 0.000

loop_
_geom_angle_atom_site_label_1
_geom_angle_atom_site_label_2
_geom_angle_atom_site_label_3
_geom_angle_site_symmetry_1
_geom_angle_site_symmetry_3
_geom_angle
_geom_angle_publ_flag
O1 Mg O1 1 3 180.00 no
O1 Mg O2 1 1 89.07(7) no
O1 Mg O2 1 3 90.93(7) no
O1 Mg O3 1 1 89.22(7) no
O1 Mg O3 1 3 90.78(7) no
O1 Mg O2 3 1 90.93(7) no
O1 Mg O2 3 3 89.07(7) no
O1 Mg O3 3 1 90.78(7) no
O1 Mg O3 3 3 89.22(7) no
O2 Mg O2 1 3 180.00 no
O2 Mg O3 1 1 88.15(7) no
O2 Mg O3 1 3 91.85(7) no
O2 Mg O3 3 1 91.85(7) no
O2 Mg O3 3 3 88.15(7) no
O3 Mg O3 1 3 180.00 no
O11 Cl O12 1 1 107.30(10) yes
O11 Cl O13 1 1 106.8(2) yes
O12 Cl O13 1 1 106.70(10) yes
O1 C1 N11 1 1 121.3(2) yes
O1 C1 N12 1 1 120.3(2) yes
N11 C1 N12 1 1 118.4(2) yes
O2 C2 N21 1 1 121.7(3) yes
O2 C2 N22 1 1 121.6(3) yes
N21 C2 N22 1 1 116.7(2) yes
O3 C3 N31 1 1 122.2(2) yes
O3 C3 N32 1 1 119.5(3) yes
N31 C3 N32 1 1 118.3(2) yes

loop_
_geom_bond_atom_site_label_1
_geom_bond_atom_site_label_2
_geom_bond_site_symmetry_1
_geom_bond_site_symmetry_2
_geom_bond_distance
_geom_bond_publ_flag
Mg O1 . 1 2.096(2) yes
Mg O1 . 3 2.096(2) yes
Mg O2 . 1 2.078(2) yes
Mg O2 . 3 2.078(2) yes
Mg O3 . 1 2.067(2) yes
Mg O3 . 3 2.067(2) yes
Cl O11 . 1 1.476(2) yes
Cl O12 . 1 1.463(2) yes
Cl O13 . 1 1.463(3) yes
O1 C1 . 1 1.259(3) yes
C1 N11 . 1 1.332(4) yes
C1 N12 . 1 1.325(3) yes
O2 C2 . 1 1.243(3) yes
C2 N21 . 1 1.339(4) yes
C2 N22 . 1 1.343(4) yes
O3 C3 . 1 1.248(3) yes
C3 N31 . 1 1.326(4) yes
C3 N32 . 1 1.343(3) yes
N11 H111 . 1 .95 no
N11 H112 . 1 .95 no
N12 H121 . 1 .95 no
N12 H122 . 1 .95 no
N21 H211 . 1 .95 no
N21 H212 . 1 .95 no
N22 H221 . 1 .95 no
N22 H222 . 1 .95 no
N31 H311 . 1 .95 no
N31 H312 . 1 .95 no
N32 H321 . 1 .95 no
N32 H322 . 1 .95 no

loop_
_geom_hbond_atom_site_label_D
_geom_hbond_atom_site_label_H
_geom_hbond_atom_site_label_A
_geom_hbond_site_symmetry_A
_geom_hbond_distance_HA
_geom_hbond_distance_DA
_geom_hbond_angle_DHA
_geom_hbond_publ_flag
N11 H111 O13 2_454 2.82 3.575(4) 136.6 yes
N11 H111 N22 4_554 2.86 3.769(4) 159.4 yes
N11 H112 O11 2_444 2.45 2.977(3) 114.7 yes
N11 H112 O2 1_555 2.34 3.037(3) 129.8 yes
N12 H121 O13 2_454 2.06 2.997(4) 170.5 yes
N12 H122 O1 3_565 2.10 3.021(3) 163.7 yes
N21 H211 O11 1_555 2.31 3.093(3) 139.1 yes
N21 H212 O1 3_555 2.16 2.988(3) 144.8 yes
N22 H221 O12 1_555 2.29 3.140(3) 148.0 yes
N22 H222 O13 3_655 2.07 3.008(4) 171.0 yes
N31 H311 O11 3_545 2.12 3.046(3) 165.1 yes
N31 H312 O12 1_455 2.28 2.939(4) 125.8 yes
N32 H321 O3 4_444 2.46 3.334(3) 152.3 yes
N32 H322 O11 2_444 2.18 3.103(4) 162.5 yes

loop_
_geom_torsion_atom_site_label_1
_geom_torsion_atom_site_label_2
_geom_torsion_atom_site_label_3
_geom_torsion_atom_site_label_4
_geom_torsion
_geom_torsion_publ_flag
Mg O1 C1 N11 -4.1(4) no
Mg O2 C2 N21 22.2(4) no
Mg O3 C3 N31 27.3(4) no
